data_4022777
loop_
_publ_author_name
'Xiao-Ping Jiang'
'Ying Cheng'
'Gao-Feng Shi'
'Zhi-Mei Kang'

_publ_section_title
;
 A Versatile Strategy for Divergent and Diastereoselective
 Synthesis of Natural Product-Like Polyhydroxylated Indolizidines
;
_journal_name_full 'Journal of Organic Chemistry'
_journal_page_first 2212
_journal_page_last 2215
_journal_paper_doi 10.1021/jo0624290
_journal_volume 72
_journal_year 2007
_chemical_absolute_configuration rm
_chemical_formula_moiety 'C13 H19 N O6'
_chemical_formula_sum 'C13 H19 N O6'
_chemical_formula_weight 285.29
_chemical_name_systematic
; 
 ? 
;
_space_group_IT_number 19
_symmetry_cell_setting orthorhombic
_symmetry_space_group_name_Hall 'P 2ac 2ab'
_symmetry_space_group_name_H-M 'P 21 21 21'
_atom_sites_solution_hydrogens geom
_atom_sites_solution_primary direct
_atom_sites_solution_secondary difmap
_audit_creation_method SHELXL-97
_cell_angle_alpha 90.00
_cell_angle_beta 90.00
_cell_angle_gamma 90.00
_cell_formula_units_Z 4
_cell_length_a 9.6256(19)
_cell_length_b 9.795(2)
_cell_length_c 14.391(3)
_cell_measurement_reflns_used 4032
_cell_measurement_temperature 113(2)
_cell_measurement_theta_max 28.3
_cell_measurement_theta_min 2.5
_cell_volume 1356.8(5)
_computing_cell_refinement 'CrystalClear (Rigaku/MSC Inc., 2005)'
_computing_data_collection 'CrystalClear (Rigaku/MSC Inc., 2005)'
_computing_data_reduction 'CrystalClear (Rigaku/MSC Inc., 2005)'
_computing_publication_material 'CrystalStructure 3.7.0'
_computing_structure_refinement 'SHELXL-97 (Sheldrick, 1997)'
_computing_structure_solution 'SHELXS-97 (Sheldrick, 1990)'
_diffrn_ambient_temperature 113(2)
_diffrn_detector_area_resol_mean 7.31
_diffrn_measured_fraction_theta_full 0.999
_diffrn_measured_fraction_theta_max 0.999
_diffrn_measurement_device_type 'Rigaku Saturn'
_diffrn_measurement_method \w
_diffrn_radiation_monochromator confocal
_diffrn_radiation_source 'rotating anode'
_diffrn_radiation_type MoK\a
_diffrn_radiation_wavelength 0.71070
_diffrn_reflns_av_R_equivalents 0.0435
_diffrn_reflns_av_sigmaI/netI 0.0460
_diffrn_reflns_limit_h_max 12
_diffrn_reflns_limit_h_min -12
_diffrn_reflns_limit_k_max 13
_diffrn_reflns_limit_k_min -12
_diffrn_reflns_limit_l_max 18
_diffrn_reflns_limit_l_min -19
_diffrn_reflns_number 17562
_diffrn_reflns_theta_full 28.27
_diffrn_reflns_theta_max 28.27
_diffrn_reflns_theta_min 2.52
_exptl_absorpt_coefficient_mu 0.111
_exptl_absorpt_correction_T_max 0.9890
_exptl_absorpt_correction_T_min 0.9760
_exptl_absorpt_correction_type multi-scan
_exptl_absorpt_process_details 'Jacobson, R. (1998) Private communication'
_exptl_crystal_colour colorless
_exptl_crystal_density_diffrn 1.397
_exptl_crystal_density_method 'not measured'
_exptl_crystal_description block
_exptl_crystal_F_000 608
_exptl_crystal_size_max 0.22
_exptl_crystal_size_mid 0.18
_exptl_crystal_size_min 0.10
_refine_diff_density_max 0.240
_refine_diff_density_min -0.210
_refine_diff_density_rms 0.046
_refine_ls_abs_structure_details 'None, Friedel Pairs merged'
_refine_ls_extinction_coef 0.046(4)
_refine_ls_extinction_expression Fc^*^=kFc[1+0.001xFc^2^\l^3^/sin(2\q)]^-1/4^
_refine_ls_extinction_method SHELXL
_refine_ls_goodness_of_fit_ref 1.029
_refine_ls_hydrogen_treatment mixed
_refine_ls_matrix_type full
_refine_ls_number_parameters 186
_refine_ls_number_reflns 1926
_refine_ls_number_restraints 0
_refine_ls_restrained_S_all 1.029
_refine_ls_R_factor_all 0.0403
_refine_ls_R_factor_gt 0.0364
_refine_ls_shift/su_max 0.000
_refine_ls_shift/su_mean 0.000
_refine_ls_structure_factor_coef Fsqd
_refine_ls_weighting_details 'calc w=1/[\s^2^(Fo^2^)+(0.0611P)^2^+0.0000P] where P=(Fo^2^+2Fc^2^)/3'
_refine_ls_weighting_scheme calc
_refine_ls_wR_factor_gt 0.0857
_refine_ls_wR_factor_ref 0.0876
_reflns_number_gt 1770
_reflns_number_total 1926
_reflns_threshold_expression >2sigma(I)
_cod_data_source_file jo0624290si20070116_102203.cif
_cod_data_source_block shelxl
_cod_database_code 4022777

loop_
_symmetry_equiv_pos_as_xyz
'x, y, z'
'x+1/2, -y+1/2, -z'
'-x, y+1/2, -z+1/2'
'-x+1/2, -y, z+1/2'

loop_
_atom_site_label
_atom_site_type_symbol
_atom_site_fract_x
_atom_site_fract_y
_atom_site_fract_z
_atom_site_U_iso_or_equiv
_atom_site_adp_type
_atom_site_occupancy
_atom_site_symmetry_multiplicity
_atom_site_calc_flag
_atom_site_refinement_flags
O1 O 0.97027(15) -0.18696(12) -0.11464(9) 0.0215(3) Uani 1 1 d .
O2 O 1.03930(15) 0.28453(14) -0.19820(9) 0.0233(3) Uani 1 1 d .
H1 H 1.022(3) 0.285(2) -0.2613(18) 0.035 Uiso 1 1 d .
O3 O 1.01601(14) 0.45012(14) -0.00662(10) 0.0252(3) Uani 1 1 d .
O4 O 0.79336(13) 0.40290(12) -0.04096(9) 0.0195(3) Uani 1 1 d .
O5 O 0.96560(14) 0.15017(15) 0.14414(8) 0.0229(3) Uani 1 1 d .
O6 O 0.90069(16) -0.05564(14) 0.19798(9) 0.0283(3) Uani 1 1 d .
N1 N 0.88158(16) -0.01893(14) -0.02557(10) 0.0152(3) Uani 1 1 d .
C1 C 0.95047(19) -0.06353(18) -0.10043(12) 0.0171(4) Uani 1 1 d .
C2 C 1.0081(2) 0.04387(18) -0.16602(11) 0.0192(4) Uani 1 1 d .
H2A H 0.9871 0.0154 -0.2305 0.023 Uiso 1 1 calc R
H2B H 1.1104 0.0455 -0.1593 0.023 Uiso 1 1 calc R
C3 C 0.9538(2) 0.18871(17) -0.15234(11) 0.0174(4) Uani 1 1 d .
H3 H 0.8568 0.1955 -0.1768 0.021 Uiso 1 1 calc R
C4 C 0.95461(18) 0.21955(17) -0.04761(11) 0.0144(3) Uani 1 1 d .
H4 H 1.0480 0.1953 -0.0220 0.017 Uiso 1 1 calc R
C5 C 0.84677(18) 0.12524(18) -0.00467(12) 0.0154(4) Uani 1 1 d .
H5 H 0.7539 0.1467 -0.0321 0.018 Uiso 1 1 calc R
C6 C 0.83440(19) 0.12647(18) 0.10105(12) 0.0173(4) Uani 1 1 d .
H6 H 0.7624 0.1927 0.1228 0.021 Uiso 1 1 calc R
C7 C 0.7985(2) -0.02221(17) 0.12966(12) 0.0179(4) Uani 1 1 d .
H7 H 0.7022 -0.0292 0.1553 0.022 Uiso 1 1 calc R
C8 C 0.8167(2) -0.11055(18) 0.04277(12) 0.0178(4) Uani 1 1 d .
H8A H 0.8773 -0.1899 0.0558 0.021 Uiso 1 1 calc R
H8B H 0.7258 -0.1440 0.0200 0.021 Uiso 1 1 calc R
C9 C 0.9646(2) 0.0694(2) 0.22691(13) 0.0222(4) Uani 1 1 d .
C10 C 0.8811(2) 0.1372(2) 0.30331(12) 0.0252(4) Uani 1 1 d .
H10A H 0.9266 0.2225 0.3218 0.030 Uiso 1 1 calc R
H10B H 0.8753 0.0759 0.3570 0.030 Uiso 1 1 calc R
H10C H 0.7873 0.1571 0.2805 0.030 Uiso 1 1 calc R
C11 C 1.1125(2) 0.0408(3) 0.25679(15) 0.0382(6) Uani 1 1 d .
H11A H 1.1566 0.1261 0.2768 0.046 Uiso 1 1 calc R
H11B H 1.1645 0.0022 0.2045 0.046 Uiso 1 1 calc R
H11C H 1.1122 -0.0244 0.3085 0.046 Uiso 1 1 calc R
C12 C 0.92772(18) 0.36915(18) -0.02905(12) 0.0162(4) Uani 1 1 d .
C13 C 0.7623(2) 0.54692(18) -0.02818(13) 0.0216(4) Uani 1 1 d .
H13A H 0.6629 0.5625 -0.0382 0.026 Uiso 1 1 calc R
H13B H 0.8159 0.6010 -0.0729 0.026 Uiso 1 1 calc R
H13C H 0.7872 0.5743 0.0352 0.026 Uiso 1 1 calc R

loop_
_atom_site_aniso_label
_atom_site_aniso_U_11
_atom_site_aniso_U_22
_atom_site_aniso_U_33
_atom_site_aniso_U_23
_atom_site_aniso_U_13
_atom_site_aniso_U_12
O1 0.0331(7) 0.0149(6) 0.0164(6) -0.0012(5) 0.0012(6) 0.0017(6)
O2 0.0330(8) 0.0222(7) 0.0146(6) 0.0047(5) 0.0003(6) -0.0091(6)
O3 0.0219(7) 0.0188(7) 0.0348(8) -0.0046(6) -0.0042(6) -0.0039(5)
O4 0.0176(6) 0.0129(6) 0.0280(7) 0.0000(5) -0.0015(6) 0.0011(5)
O5 0.0231(7) 0.0330(7) 0.0126(6) 0.0017(5) -0.0011(5) -0.0073(6)
O6 0.0453(9) 0.0189(7) 0.0209(7) 0.0005(5) -0.0117(6) 0.0036(7)
N1 0.0209(7) 0.0116(7) 0.0131(7) 0.0006(5) 0.0016(6) -0.0004(6)
C1 0.0208(9) 0.0181(9) 0.0124(7) 0.0007(6) -0.0029(7) -0.0007(7)
C2 0.0261(9) 0.0182(9) 0.0134(8) 0.0004(7) 0.0028(7) -0.0015(8)
C3 0.0228(9) 0.0168(9) 0.0127(8) 0.0016(6) -0.0020(7) -0.0029(7)
C4 0.0161(8) 0.0143(8) 0.0128(7) 0.0014(6) -0.0007(7) -0.0003(7)
C5 0.0190(8) 0.0122(8) 0.0149(8) 0.0007(7) 0.0013(7) -0.0003(7)
C6 0.0194(9) 0.0167(9) 0.0159(8) -0.0002(7) 0.0018(7) -0.0014(7)
C7 0.0224(9) 0.0167(8) 0.0146(8) 0.0024(7) 0.0023(7) 0.0008(7)
C8 0.0229(9) 0.0145(8) 0.0160(8) 0.0032(7) 0.0032(7) -0.0024(7)
C9 0.0278(10) 0.0245(10) 0.0143(8) 0.0000(7) -0.0003(7) 0.0002(8)
C10 0.0324(11) 0.0288(11) 0.0144(8) -0.0004(8) 0.0025(8) 0.0014(9)
C11 0.0303(11) 0.0646(16) 0.0198(10) -0.0065(11) -0.0036(9) 0.0088(12)
C12 0.0193(8) 0.0164(9) 0.0130(7) 0.0021(7) 0.0001(7) -0.0009(7)
C13 0.0262(9) 0.0124(8) 0.0261(9) 0.0005(7) -0.0004(8) 0.0023(7)

loop_
_atom_type_symbol
_atom_type_description
_atom_type_scat_dispersion_real
_atom_type_scat_dispersion_imag
_atom_type_scat_source
C C 0.0033 0.0000 'International Tables Vol C Tables 4.2.6.8 and 6.1.1.4'
H H 0.0000 0.0000 'International Tables Vol C Tables 4.2.6.8 and 6.1.1.4'
N N 0.0061 0.0000 'International Tables Vol C Tables 4.2.6.8 and 6.1.1.4'
O O 0.0106 0.0000 'International Tables Vol C Tables 4.2.6.8 and 6.1.1.4'

loop_
_geom_angle_atom_site_label_1
_geom_angle_atom_site_label_2
_geom_angle_atom_site_label_3
_geom_angle
C3 O2 H1 111.0(15)
C12 O4 C13 114.83(14)
C6 O5 C9 105.44(14)
C7 O6 C9 107.44(14)
C1 N1 C8 123.33(15)
C1 N1 C5 125.90(14)
C8 N1 C5 110.47(13)
O1 C1 N1 121.79(16)
O1 C1 C2 121.10(16)
N1 C1 C2 117.08(15)
C1 C2 C3 116.08(14)
C1 C2 H2A 108.3
C3 C2 H2A 108.3
C1 C2 H2B 108.3
C3 C2 H2B 108.3
H2A C2 H2B 107.4
O2 C3 C2 111.03(15)
O2 C3 C4 108.96(14)
C2 C3 C4 107.93(13)
O2 C3 H3 109.6
C2 C3 H3 109.6
C4 C3 H3 109.6
C12 C4 C5 113.58(14)
C12 C4 C3 111.28(13)
C5 C4 C3 106.01(14)
C12 C4 H4 108.6
C5 C4 H4 108.6
C3 C4 H4 108.6
N1 C5 C4 110.00(14)
N1 C5 C6 103.15(14)
C4 C5 C6 116.98(15)
N1 C5 H5 108.8
C4 C5 H5 108.8
C6 C5 H5 108.8
O5 C6 C5 111.45(14)
O5 C6 C7 103.55(15)
C5 C6 C7 105.92(14)
O5 C6 H6 111.8
C5 C6 H6 111.8
C7 C6 H6 111.8
O6 C7 C8 110.75(15)
O6 C7 C6 104.16(14)
C8 C7 C6 106.76(14)
O6 C7 H7 111.6
C8 C7 H7 111.6
C6 C7 H7 111.6
N1 C8 C7 104.46(13)
N1 C8 H8A 110.9
C7 C8 H8A 110.9
N1 C8 H8B 110.9
C7 C8 H8B 110.9
H8A C8 H8B 108.9
O5 C9 O6 103.53(14)
O5 C9 C11 109.44(17)
O6 C9 C11 109.17(18)
O5 C9 C10 111.42(15)
O6 C9 C10 110.98(16)
C11 C9 C10 111.96(16)
C9 C10 H10A 109.5
C9 C10 H10B 109.5
H10A C10 H10B 109.5
C9 C10 H10C 109.5
H10A C10 H10C 109.5
H10B C10 H10C 109.5
C9 C11 H11A 109.5
C9 C11 H11B 109.5
H11A C11 H11B 109.5
C9 C11 H11C 109.5
H11A C11 H11C 109.5
H11B C11 H11C 109.5
O3 C12 O4 123.33(17)
O3 C12 C4 124.33(16)
O4 C12 C4 112.34(15)
O4 C13 H13A 109.5
O4 C13 H13B 109.5
H13A C13 H13B 109.5
O4 C13 H13C 109.5
H13A C13 H13C 109.5
H13B C13 H13C 109.5

loop_
_geom_bond_atom_site_label_1
_geom_bond_atom_site_label_2
_geom_bond_distance
O1 C1 1.241(2)
O2 C3 1.412(2)
O2 H1 0.92(3)
O3 C12 1.206(2)
O4 C12 1.346(2)
O4 C13 1.454(2)
O5 C6 1.426(2)
O5 C9 1.430(2)
O6 C7 1.429(2)
O6 C9 1.432(2)
N1 C1 1.338(2)
N1 C8 1.471(2)
N1 C5 1.482(2)
C1 C2 1.518(2)
C2 C3 1.524(2)
C2 H2A 0.9900
C2 H2B 0.9900
C3 C4 1.537(2)
C3 H3 1.0000
C4 C12 1.512(2)
C4 C5 1.521(2)
C4 H4 1.0000
C5 C6 1.526(2)
C5 H5 1.0000
C6 C7 1.552(2)
C6 H6 1.0000
C7 C8 1.531(2)
C7 H7 1.0000
C8 H8A 0.9900
C8 H8B 0.9900
C9 C11 1.513(3)
C9 C10 1.515(2)
C10 H10A 0.9800
C10 H10B 0.9800
C10 H10C 0.9800
C11 H11A 0.9800
C11 H11B 0.9800
C11 H11C 0.9800
C13 H13A 0.9800
C13 H13B 0.9800
C13 H13C 0.9800

loop_
_geom_hbond_atom_site_label_D
_geom_hbond_atom_site_label_H
_geom_hbond_atom_site_label_A
_geom_hbond_distance_DH
_geom_hbond_distance_HA
_geom_hbond_distance_DA
_geom_hbond_angle_DHA
_geom_hbond_site_symmetry_A
O2 H1 O1 0.92(3) 1.81(3) 2.7094(19) 165(2) 3_754

loop_
_geom_torsion_atom_site_label_1
_geom_torsion_atom_site_label_2
_geom_torsion_atom_site_label_3
_geom_torsion_atom_site_label_4
_geom_torsion
C8 N1 C1 O1 -3.8(3)
C5 N1 C1 O1 -176.89(17)
C8 N1 C1 C2 178.27(15)
C5 N1 C1 C2 5.1(3)
O1 C1 C2 C3 168.45(17)
N1 C1 C2 C3 -13.6(2)
C1 C2 C3 O2 164.10(14)
C1 C2 C3 C4 44.7(2)
O2 C3 C4 C12 48.9(2)
C2 C3 C4 C12 169.51(14)
O2 C3 C4 C5 172.80(14)
C2 C3 C4 C5 -66.54(17)
C1 N1 C5 C4 -28.7(2)
C8 N1 C5 C4 157.40(14)
C1 N1 C5 C6 -154.22(17)
C8 N1 C5 C6 31.90(18)
C12 C4 C5 N1 -179.56(14)
C3 C4 C5 N1 57.94(17)
C12 C4 C5 C6 -62.4(2)
C3 C4 C5 C6 175.13(15)
C9 O5 C6 C5 -144.37(15)
C9 O5 C6 C7 -30.92(17)
N1 C5 C6 O5 87.47(17)
C4 C5 C6 O5 -33.4(2)
N1 C5 C6 C7 -24.49(17)
C4 C5 C6 C7 -145.35(15)
C9 O6 C7 C8 129.35(15)
C9 O6 C7 C6 14.92(18)
O5 C6 C7 O6 9.80(17)
C5 C6 C7 O6 127.19(15)
O5 C6 C7 C8 -107.42(16)
C5 C6 C7 C8 9.96(19)
C1 N1 C8 C7 160.25(16)
C5 N1 C8 C7 -25.68(19)
O6 C7 C8 N1 -104.02(16)
C6 C7 C8 N1 8.8(2)
C6 O5 C9 O6 40.91(18)
C6 O5 C9 C11 157.22(17)
C6 O5 C9 C10 -78.42(18)
C7 O6 C9 O5 -34.37(18)
C7 O6 C9 C11 -150.86(16)
C7 O6 C9 C10 85.27(18)
C13 O4 C12 O3 2.3(2)
C13 O4 C12 C4 -177.33(13)
C5 C4 C12 O3 136.15(18)
C3 C4 C12 O3 -104.3(2)
C5 C4 C12 O4 -44.3(2)
C3 C4 C12 O4 75.27(18)

loop_
_cod_related_entry_id
_cod_related_entry_database
_cod_related_entry_code
1 ChemSpider 21194128
